data_2233032
loop_
_publ_author_name
'Wu, Qihui'
'Wang, Fuxiang'
'Jiang, Nanqing'
'Cao, Li'
'Pan, Qinhe'

_publ_section_title
;
 <i>catena</i>-Poly[[[triaquacopper(II)]-\m-2,2'-bipyridine-3,3'-dicarboxylato-\k^3^<i>N</i>,<i>N</i>':<i>O</i>]
 monohydrate]
;
_journal_coeditor_code YK2027
_journal_issue 12
_journal_name_full 'Acta Crystallographica Section E'
_journal_page_first m1710
_journal_page_last m1711
_journal_paper_doi 10.1107/S1600536811046423
_journal_volume 67
_journal_year 2011
_chemical_formula_iupac '[Cu (C12 H6 N2 O4) (H2 O)3], H2 O'
_chemical_formula_moiety 'C12 H12 Cu N2 O7, H2 O'
_chemical_formula_sum 'C12 H14 Cu N2 O8'
_chemical_formula_weight 377.79
_chemical_name_systematic
;
<i>catena</i>-Poly[[[triaquacopper(II)]-\m-2,2'-bipyridine-3,3'-dicarboxylato-
\k^3^<i>N</i>,<i>N</i>':<i>O</i>] monohydrate]
;
_space_group_IT_number 14
_symmetry_cell_setting monoclinic
_symmetry_space_group_name_Hall '-P 2yn'
_symmetry_space_group_name_H-M 'P 1 21/n 1'
_atom_sites_solution_hydrogens geom
_atom_sites_solution_primary direct
_atom_sites_solution_secondary difmap
_audit_creation_method SHELXL-97
_cell_angle_alpha 90.00
_cell_angle_beta 96.848(8)
_cell_angle_gamma 90.00
_cell_formula_units_Z 4
_cell_length_a 9.950(4)
_cell_length_b 9.161(4)
_cell_length_c 15.974(7)
_cell_measurement_temperature 296(2)
_cell_measurement_theta_max 28.35
_cell_measurement_theta_min 0.992
_cell_volume 1445.7(11)
_computing_cell_refinement 'SAINT (Bruker, 2005)'
_computing_data_collection 'APEX2 (Bruker, 2005)'
_computing_data_reduction 'SAINT (Bruker, 2005)'
_computing_molecular_graphics 'SHELXTL (Sheldrick, 2008)'
_computing_publication_material 'SHELXTL (Sheldrick, 2008)'
_computing_structure_refinement 'SHELXL97 (Sheldrick, 2008)'
_computing_structure_solution 'SHELXS97 (Sheldrick, 2008)'
_diffrn_ambient_temperature 296(2)
_diffrn_detector_area_resol_mean 5.00
_diffrn_measured_fraction_theta_full 0.992
_diffrn_measured_fraction_theta_max 0.992
_diffrn_measurement_device_type 'Bruker APEXII CCD area-detector'
_diffrn_measurement_method 'phi and omega scans'
_diffrn_radiation_monochromator graphite
_diffrn_radiation_source 'fine-focus sealed tube'
_diffrn_radiation_type MoK\a
_diffrn_radiation_wavelength 0.71073
_diffrn_reflns_av_R_equivalents 0.0619
_diffrn_reflns_av_sigmaI/netI 0.0722
_diffrn_reflns_limit_h_max 13
_diffrn_reflns_limit_h_min -10
_diffrn_reflns_limit_k_max 12
_diffrn_reflns_limit_k_min -12
_diffrn_reflns_limit_l_max 21
_diffrn_reflns_limit_l_min -21
_diffrn_reflns_number 10263
_diffrn_reflns_theta_full 28.35
_diffrn_reflns_theta_max 28.35
_diffrn_reflns_theta_min 2.30
_diffrn_standards_decay_% 0
_exptl_absorpt_coefficient_mu 1.557
_exptl_absorpt_correction_T_max 0.792
_exptl_absorpt_correction_T_min 0.722
_exptl_absorpt_correction_type multi-scan
_exptl_absorpt_process_details '(SADABS; Bruker, 2005)'
_exptl_crystal_colour blue
_exptl_crystal_density_diffrn 1.736
_exptl_crystal_density_method 'not measured'
_exptl_crystal_description rod-like
_exptl_crystal_F_000 772
_exptl_crystal_size_max 0.3
_exptl_crystal_size_mid 0.18
_exptl_crystal_size_min 0.15
_refine_diff_density_max 1.015
_refine_diff_density_min -1.128
_refine_ls_extinction_method none
_refine_ls_goodness_of_fit_ref 1.079
_refine_ls_hydrogen_treatment constr
_refine_ls_matrix_type full
_refine_ls_number_parameters 208
_refine_ls_number_reflns 3585
_refine_ls_number_restraints 0
_refine_ls_restrained_S_all 1.079
_refine_ls_R_factor_all 0.0909
_refine_ls_R_factor_gt 0.0543
_refine_ls_shift/su_max 0.000
_refine_ls_shift/su_mean 0.000
_refine_ls_structure_factor_coef Fsqd
_refine_ls_weighting_details 'calc w=1/[\s^2^(Fo^2^)+(0.0663P)^2^+0.4177P] where P=(Fo^2^+2Fc^2^)/3'
_refine_ls_weighting_scheme calc
_refine_ls_wR_factor_gt 0.1344
_refine_ls_wR_factor_ref 0.1531
_reflns_number_gt 2268
_reflns_number_total 3585
_reflns_threshold_expression I>2sigma(I)
_cod_data_source_file yk2027.cif
_cod_data_source_block I
_cod_original_cell_volume 1445.7(10)
_cod_original_sg_symbol_H-M 'P 21/n'
_cod_database_code 2233032
_cod_database_fobs_code 2233032

loop_
_symmetry_equiv_pos_as_xyz
'x, y, z'
'-x+1/2, y+1/2, -z+1/2'
'-x, -y, -z'
'x-1/2, -y-1/2, z-1/2'

loop_
_atom_site_type_symbol
_atom_site_label
_atom_site_fract_x
_atom_site_fract_y
_atom_site_fract_z
_atom_site_U_iso_or_equiv
_atom_site_adp_type
_atom_site_calc_flag
_atom_site_refinement_flags
_atom_site_occupancy
_atom_site_symmetry_multiplicity
Cu Cu1 -0.03139(5) 0.32126(5) 0.24233(3) 0.02945(18) Uani d . 1 1
O O1 0.5391(3) 0.5386(4) 0.1205(3) 0.0636(12) Uani d . 1 1
O O2 0.4238(3) 0.6377(3) 0.21712(17) 0.0274(6) Uani d . 1 1
O O3 0.4864(3) 0.2420(4) 0.2535(2) 0.0508(9) Uani d . 1 1
O O4 0.6054(3) 0.4033(3) 0.3363(2) 0.0453(9) Uani d . 1 1
O O5 -0.1561(3) 0.1917(3) 0.1632(2) 0.0487(9) Uani d . 1 1
H H5A -0.2390 0.2119 0.1489 0.058 Uiso d R 1 1
H H5 -0.1267 0.1045 0.1642 0.058 Uiso d R 1 1
O O6 -0.1426(3) 0.5059(3) 0.19990(19) 0.0373(7) Uani d . 1 1
H H6A -0.1026 0.5863 0.2126 0.045 Uiso d R 1 1
H H6 -0.2252 0.5142 0.1795 0.045 Uiso d R 1 1
O O7 -0.1432(3) 0.3074(3) 0.3421(2) 0.0375(7) Uani d . 1 1
H H7A -0.2269 0.3278 0.3398 0.045 Uiso d R 1 1
H H7 -0.1294 0.2276 0.3689 0.045 Uiso d R 1 1
N N1 0.1256(3) 0.4331(3) 0.31322(19) 0.0232(7) Uani d . 1 1
N N2 0.1029(3) 0.3501(3) 0.1547(2) 0.0243(7) Uani d . 1 1
C C1 0.0730(4) 0.3334(5) 0.0718(3) 0.0346(10) Uani d . 1 1
H H1 -0.0109 0.2945 0.0514 0.042 Uiso calc . 1 1
C C2 0.1597(5) 0.3706(6) 0.0152(3) 0.0438(12) Uani d . 1 1
H H2 0.1373 0.3541 -0.0422 0.053 Uiso calc . 1 1
C C3 0.2821(5) 0.4335(5) 0.0460(3) 0.0399(11) Uani d . 1 1
H H3 0.3430 0.4599 0.0088 0.048 Uiso calc . 1 1
C C4 0.3149(4) 0.4575(4) 0.1313(2) 0.0264(8) Uani d . 1 1
C C5 0.2231(4) 0.4074(4) 0.1854(2) 0.0225(8) Uani d . 1 1
C C6 0.2437(4) 0.4159(4) 0.2795(2) 0.0230(8) Uani d . 1 1
C C7 0.3662(4) 0.4059(4) 0.3308(2) 0.0261(9) Uani d . 1 1
C C8 0.3664(4) 0.4325(5) 0.4164(3) 0.0370(10) Uani d . 1 1
H H8 0.4477 0.4297 0.4517 0.044 Uiso calc . 1 1
C C9 0.2479(5) 0.4629(6) 0.4497(3) 0.0420(11) Uani d . 1 1
H H9 0.2483 0.4865 0.5063 0.050 Uiso calc . 1 1
C C10 0.1292(4) 0.4572(5) 0.3962(3) 0.0336(10) Uani d . 1 1
H H10 0.0479 0.4707 0.4186 0.040 Uiso calc . 1 1
C C11 0.4367(4) 0.5507(5) 0.1593(3) 0.0335(10) Uani d . 1 1
C C12 0.4963(4) 0.3469(4) 0.3029(3) 0.0304(9) Uani d . 1 1
O O1W 0.5895(3) 0.2368(4) 0.0943(3) 0.0610(11) Uani d . 1 1
H H1WA 0.5835 0.3265 0.0808 0.073 Uiso d R 1 1
H H1W 0.5492 0.2392 0.1383 0.073 Uiso d R 1 1

loop_
_atom_site_aniso_label
_atom_site_aniso_U_11
_atom_site_aniso_U_22
_atom_site_aniso_U_33
_atom_site_aniso_U_12
_atom_site_aniso_U_13
_atom_site_aniso_U_23
Cu1 0.0221(3) 0.0281(3) 0.0382(3) -0.0002(2) 0.0039(2) 0.0025(2)
O1 0.054(2) 0.065(2) 0.082(3) -0.0323(19) 0.051(2) -0.039(2)
O2 0.0259(14) 0.0270(14) 0.0306(15) -0.0058(12) 0.0086(11) -0.0046(12)
O3 0.0329(17) 0.044(2) 0.076(3) 0.0054(15) 0.0063(17) -0.0190(19)
O4 0.0202(15) 0.0339(17) 0.079(3) 0.0038(13) -0.0036(15) -0.0010(17)
O5 0.0301(17) 0.0296(17) 0.081(3) -0.0008(13) -0.0178(16) -0.0044(16)
O6 0.0261(15) 0.0325(16) 0.0517(19) 0.0042(12) -0.0018(13) 0.0067(14)
O7 0.0219(14) 0.0347(17) 0.058(2) 0.0061(12) 0.0150(13) 0.0121(14)
N1 0.0223(16) 0.0232(16) 0.0243(17) 0.0012(13) 0.0033(13) 0.0001(13)
N2 0.0232(16) 0.0259(17) 0.0237(17) -0.0036(13) 0.0018(13) -0.0011(13)
C1 0.034(2) 0.038(2) 0.031(2) -0.0079(19) 0.0003(18) -0.0036(19)
C2 0.057(3) 0.049(3) 0.026(2) -0.006(2) 0.002(2) -0.006(2)
C3 0.049(3) 0.043(3) 0.030(2) -0.008(2) 0.016(2) -0.003(2)
C4 0.027(2) 0.026(2) 0.028(2) -0.0050(16) 0.0089(16) -0.0048(16)
C5 0.0226(18) 0.0193(18) 0.026(2) 0.0027(15) 0.0040(15) -0.0014(15)
C6 0.0201(18) 0.0187(18) 0.030(2) -0.0027(15) 0.0026(15) -0.0003(15)
C7 0.0236(19) 0.0221(19) 0.031(2) -0.0005(15) -0.0016(16) -0.0004(16)
C8 0.033(2) 0.040(3) 0.034(2) -0.003(2) -0.0097(19) -0.001(2)
C9 0.045(3) 0.060(3) 0.021(2) -0.007(2) 0.0029(19) -0.003(2)
C10 0.034(2) 0.038(2) 0.031(2) -0.0007(19) 0.0101(18) -0.0053(19)
C11 0.030(2) 0.032(2) 0.040(3) -0.0075(18) 0.0146(18) -0.0015(19)
C12 0.0213(19) 0.025(2) 0.044(3) 0.0033(16) 0.0005(17) 0.0032(18)
O1W 0.040(2) 0.056(2) 0.086(3) 0.0137(18) 0.0043(19) -0.014(2)

loop_
_atom_type_symbol
_atom_type_description
_atom_type_scat_dispersion_real
_atom_type_scat_dispersion_imag
_atom_type_scat_source
C C 0.0033 0.0016 'International Tables Vol C Tables 4.2.6.8 and 6.1.1.4'
H H 0.0000 0.0000 'International Tables Vol C Tables 4.2.6.8 and 6.1.1.4'
N N 0.0061 0.0033 'International Tables Vol C Tables 4.2.6.8 and 6.1.1.4'
O O 0.0106 0.0060 'International Tables Vol C Tables 4.2.6.8 and 6.1.1.4'
Cu Cu 0.3201 1.2651 'International Tables Vol C Tables 4.2.6.8 and 6.1.1.4'

loop_
_geom_angle_atom_site_label_1
_geom_angle_atom_site_label_2
_geom_angle_atom_site_label_3
_geom_angle_site_symmetry_1
_geom_angle_site_symmetry_3
_geom_angle
O5 Cu1 O7 . . 95.69(14)
O5 Cu1 O2 . 2_545 88.56(12)
O7 Cu1 O2 . 2_545 90.86(11)
O5 Cu1 N2 . . 92.82(14)
O7 Cu1 N2 . . 171.37(12)
O2 Cu1 N2 2_545 . 87.91(12)
O5 Cu1 N1 . . 169.05(13)
O7 Cu1 N1 . . 92.80(12)
O2 Cu1 N1 2_545 . 84.41(12)
N2 Cu1 N1 . . 78.58(12)
O5 Cu1 O6 . . 90.61(12)
O7 Cu1 O6 . . 89.24(11)
O2 Cu1 O6 2_545 . 179.16(12)
N2 Cu1 O6 . . 92.12(12)
N1 Cu1 O6 . . 96.42(12)
C11 O2 Cu1 . 2 131.7(3)
Cu1 O5 H5A . . 122.6
Cu1 O5 H5 . . 110.6
H5A O5 H5 . . 122.0
Cu1 O6 H6A . . 114.2
Cu1 O6 H6 . . 130.3
H6A O6 H6 . . 114.7
Cu1 O7 H7A . . 124.9
Cu1 O7 H7 . . 111.9
H7A O7 H7 . . 108.0
C10 N1 C6 . . 119.2(3)
C10 N1 Cu1 . . 123.3(3)
C6 N1 Cu1 . . 110.8(2)
C1 N2 C5 . . 119.4(3)
C1 N2 Cu1 . . 125.1(3)
C5 N2 Cu1 . . 115.0(2)
N2 C1 C2 . . 123.1(4)
N2 C1 H1 . . 118.4
C2 C1 H1 . . 118.4
C1 C2 C3 . . 117.9(4)
C1 C2 H2 . . 121.1
C3 C2 H2 . . 121.1
C4 C3 C2 . . 120.8(4)
C4 C3 H3 . . 119.6
C2 C3 H3 . . 119.6
C3 C4 C5 . . 117.4(4)
C3 C4 C11 . . 118.1(4)
C5 C4 C11 . . 124.1(3)
N2 C5 C4 . . 121.2(3)
N2 C5 C6 . . 113.4(3)
C4 C5 C6 . . 125.4(3)
N1 C6 C7 . . 121.0(4)
N1 C6 C5 . . 112.5(3)
C7 C6 C5 . . 126.5(3)
C6 C7 C8 . . 117.8(4)
C6 C7 C12 . . 124.8(4)
C8 C7 C12 . . 116.7(4)
C9 C8 C7 . . 121.0(4)
C9 C8 H8 . . 119.5
C7 C8 H8 . . 119.5
C10 C9 C8 . . 117.7(4)
C10 C9 H9 . . 121.2
C8 C9 H9 . . 121.2
N1 C10 C9 . . 122.8(4)
N1 C10 H10 . . 118.6
C9 C10 H10 . . 118.6
O2 C11 O1 . . 125.8(4)
O2 C11 C4 . . 115.8(3)
O1 C11 C4 . . 118.3(4)
O3 C12 O4 . . 125.9(4)
O3 C12 C7 . . 117.1(4)
O4 C12 C7 . . 116.8(4)
H1WA O1W H1W . . 99.2

loop_
_geom_bond_atom_site_label_1
_geom_bond_atom_site_label_2
_geom_bond_site_symmetry_2
_geom_bond_distance
Cu1 O5 . 2.043(3)
Cu1 O7 . 2.053(3)
Cu1 O2 2_545 2.056(3)
Cu1 N2 . 2.064(3)
Cu1 N1 . 2.085(3)
Cu1 O6 . 2.090(3)
O1 C11 . 1.259(5)
O2 C11 . 1.239(5)
O2 Cu1 2 2.056(3)
O3 C12 . 1.241(5)
O4 C12 . 1.261(5)
O5 H5A . 0.8500
O5 H5 . 0.8500
O6 H6A . 0.8501
O6 H6 . 0.8509
O7 H7A . 0.8500
O7 H7 . 0.8499
N1 C10 . 1.341(5)
N1 C6 . 1.359(5)
N2 C1 . 1.332(5)
N2 C5 . 1.344(5)
C1 C2 . 1.365(6)
C1 H1 . 0.9300
C2 C3 . 1.383(6)
C2 H2 . 0.9300
C3 C4 . 1.380(6)
C3 H3 . 0.9300
C4 C5 . 1.408(5)
C4 C11 . 1.506(5)
C5 C6 . 1.495(5)
C6 C7 . 1.388(5)
C7 C8 . 1.389(6)
C7 C12 . 1.518(5)
C8 C9 . 1.379(6)
C8 H8 . 0.9300
C9 C10 . 1.373(6)
C9 H9 . 0.9300
C10 H10 . 0.9300
O1W H1WA . 0.8500
O1W H1W . 0.8500

loop_
_geom_hbond_atom_site_label_D
_geom_hbond_atom_site_label_H
_geom_hbond_atom_site_label_A
_geom_hbond_site_symmetry_A
_geom_hbond_distance_DH
_geom_hbond_distance_HA
_geom_hbond_distance_DA
_geom_hbond_angle_DHA
O5 H5A O1W 1_455 0.85 1.84 2.669(5) 166.5
O5 H5 O4 2_545 0.85 1.86 2.689(4) 166.5
O6 H6A O3 2 0.85 1.88 2.715(5) 169.4
O6 H6 O1 1_455 0.85 2.43 3.282(5) 179.7
O7 H7A O4 1_455 0.85 1.80 2.642(4) 170.0
O7 H7 O1 2_545 0.85 1.95 2.711(4) 148.6
O1W H1WA O1 . 0.85 2.11 2.850(5) 145.7
O1W H1W O3 . 0.85 2.01 2.854(6) 170.0
